data_7219145
loop_
_publ_author_name
'Liu, Qing-Xiang'
'Zhao, Zhi-Xiang'
'Zhao, Xiao-Jun'
'Wei, Qing'
'Chen, Ai-Hui'
'Li, Hui-Long'
'Wang, Xiu-Guang'

_publ_section_title
;
 Structures of NHC Hg(ii) and Ag(i) complexes and selective recognition of
 nitrate anion
;
_journal_issue 6
_journal_name_full CrystEngComm
_journal_page_first 1358
_journal_paper_doi 10.1039/C4CE01519C
_journal_volume 17
_journal_year 2015
_chemical_formula_sum 'C30 H36 Ag F6 N6 O2 P'
_chemical_formula_weight 765.49
_chemical_name_systematic ?
_space_group_IT_number 43
_symmetry_cell_setting orthorhombic
_symmetry_space_group_name_Hall 'F 2 -2d'
_symmetry_space_group_name_H-M 'F d d 2'
_atom_sites_solution_hydrogens geom
_atom_sites_solution_primary direct
_atom_sites_solution_secondary difmap
_audit_creation_method SHELXL-97
_audit_update_record
;
2014-10-31 deposited with the CCDC.
2014-12-22 downloaded from the CCDC.
;
_cell_angle_alpha 90.00
_cell_angle_beta 90.00
_cell_angle_gamma 90.00
_cell_formula_units_Z 16
_cell_length_a 44.800(3)
_cell_length_b 17.1348(13)
_cell_length_c 17.7314(14)
_cell_measurement_reflns_used 9974
_cell_measurement_temperature 296(2)
_cell_measurement_theta_max 28.32
_cell_measurement_theta_min 2.47
_cell_volume 13611.3(17)
_computing_cell_refinement 'Bruker SAINT'
_computing_data_collection 'Bruker APEX2'
_computing_data_reduction 'Bruker SAINT'
_computing_molecular_graphics 'Bruker SHELXTL'
_computing_publication_material 'Bruker SHELXTL'
_computing_structure_refinement 'SHELXL-97 (Sheldrick, 1997)'
_computing_structure_solution 'SHELXS-97 (Sheldrick, 1990)'
_diffrn_ambient_temperature 296(2)
_diffrn_measured_fraction_theta_full 0.997
_diffrn_measured_fraction_theta_max 0.997
_diffrn_measurement_device_type 'Bruker APEX-II CCD'
_diffrn_measurement_method '\f and \w scans'
_diffrn_radiation_monochromator graphite
_diffrn_radiation_source 'fine-focus sealed tube'
_diffrn_radiation_type MoK\a
_diffrn_radiation_wavelength 0.71073
_diffrn_reflns_av_R_equivalents 0.0276
_diffrn_reflns_av_sigmaI/netI 0.0321
_diffrn_reflns_limit_h_max 39
_diffrn_reflns_limit_h_min -53
_diffrn_reflns_limit_k_max 18
_diffrn_reflns_limit_k_min -20
_diffrn_reflns_limit_l_max 21
_diffrn_reflns_limit_l_min -21
_diffrn_reflns_number 16885
_diffrn_reflns_theta_full 25.01
_diffrn_reflns_theta_max 25.01
_diffrn_reflns_theta_min 2.14
_diffrn_standards_number 0
_exptl_absorpt_coefficient_mu 0.709
_exptl_absorpt_correction_T_max 0.9198
_exptl_absorpt_correction_T_min 0.9073
_exptl_absorpt_correction_type multi-scan
_exptl_absorpt_process_details sadabs
_exptl_crystal_colour colourless
_exptl_crystal_density_diffrn 1.494
_exptl_crystal_density_meas ?
_exptl_crystal_density_method 'not measured'
_exptl_crystal_description block
_exptl_crystal_F_000 6240
_exptl_crystal_size_max 0.14
_exptl_crystal_size_mid 0.13
_exptl_crystal_size_min 0.12
_refine_diff_density_max 0.550
_refine_diff_density_min -0.588
_refine_diff_density_rms 0.061
_refine_ls_abs_structure_details 'Flack H D (1983), Acta Cryst. A39, 876-881'
_refine_ls_abs_structure_Flack -0.07(3)
_refine_ls_extinction_method none
_refine_ls_goodness_of_fit_ref 1.027
_refine_ls_hydrogen_treatment constr
_refine_ls_matrix_type full
_refine_ls_number_parameters 419
_refine_ls_number_reflns 5992
_refine_ls_number_restraints 19
_refine_ls_restrained_S_all 1.037
_refine_ls_R_factor_all 0.0356
_refine_ls_R_factor_gt 0.0310
_refine_ls_shift/su_max 0.001
_refine_ls_shift/su_mean 0.000
_refine_ls_structure_factor_coef Fsqd
_refine_ls_weighting_details 'calc w=1/[\s^2^(Fo^2^)+(0.0563P)^2^+19.4799P] where P=(Fo^2^+2Fc^2^)/3'
_refine_ls_weighting_scheme calc
_refine_ls_wR_factor_gt 0.0867
_refine_ls_wR_factor_ref 0.0912
_reflns_number_gt 5443
_reflns_number_total 5992
_reflns_threshold_expression >2sigma(I)
_cod_data_source_file c4ce01519c2.cif
_cod_data_source_block n100528a
_cod_depositor_comments
;
The following automatic conversions were performed:

'_symmetry_cell_setting' value 'Orthorhombic' changed to
'orthorhombic' according to
/usr/data/users/saulius/crontab/automatic-downloads/rss-feeds/RSC/lib/dictionaries/cif_core.dic
dictionary named 'cif_core.dic' version 2.4.2 from 2011-04-26.

Automatic conversion script
Id: cif_fix_values 2935 2014-11-11 08:27:57Z andrius 

The following automatic conversions were performed:

'_exptl_crystal_density_meas' value 'none' was changed to '?' - the
value is perceived as not measured.

Automatic conversion script
Id: cif_fix_values 3008 2015-01-20 13:52:24Z robertas 

 Adding full bibliography for 7219144--7219151.cif.
;
_cod_original_sg_symbol_H-M Fdd2
_cod_database_code 7219145

loop_
_symmetry_equiv_pos_as_xyz
'x, y, z'
'-x, -y, z'
'-x+1/4, y+1/4, z+1/4'
'x+3/4, -y+3/4, z+1/4'
'x, y+1/2, z+1/2'
'-x, -y+1/2, z+1/2'
'-x+1/4, y+3/4, z+3/4'
'x+3/4, -y+5/4, z+3/4'
'x+1/2, y, z+1/2'
'-x+1/2, -y, z+1/2'
'-x+3/4, y+1/4, z+3/4'
'x+5/4, -y+3/4, z+3/4'
'x+1/2, y+1/2, z'
'-x+1/2, -y+1/2, z'
'-x+3/4, y+3/4, z+1/4'
'x+5/4, -y+5/4, z+1/4'

loop_
_atom_site_label
_atom_site_type_symbol
_atom_site_fract_x
_atom_site_fract_y
_atom_site_fract_z
_atom_site_U_iso_or_equiv
_atom_site_adp_type
_atom_site_occupancy
_atom_site_symmetry_multiplicity
_atom_site_calc_flag
_atom_site_refinement_flags
Ag1 Ag 0.250482(8) 0.645748(15) 0.95217(4) 0.03913(9) Uani 1 1 d .
P2 P 0.41739(3) 0.03265(8) 0.08506(8) 0.0510(3) Uani 1 1 d .
O1 O 0.15406(6) 0.81241(16) 1.00841(18) 0.0345(7) Uani 1 1 d .
O2 O 0.15503(6) 0.69471(16) 0.89792(17) 0.0338(7) Uani 1 1 d .
F1 F 0.43512(9) 0.0160(4) 0.1591(3) 0.168(3) Uani 1 1 d .
F2 F 0.39158(7) 0.06768(19) 0.1351(2) 0.0784(9) Uani 1 1 d .
F3 F 0.43199(9) 0.1166(2) 0.0784(2) 0.0918(11) Uani 1 1 d .
F4 F 0.39980(9) 0.0524(2) 0.01144(19) 0.0973(11) Uani 1 1 d .
F5 F 0.44314(10) -0.0042(2) 0.0367(3) 0.1233(18) Uani 1 1 d .
F6 F 0.40099(8) -0.04819(16) 0.0900(3) 0.1017(12) Uani 1 1 d .
N1 N 0.27958(8) 0.8704(2) 1.1097(2) 0.0400(9) Uani 1 1 d .
N2 N 0.23319(8) 0.84320(19) 1.1184(2) 0.0311(8) Uani 1 1 d .
N3 N 0.23397(8) 0.6588(2) 0.7868(2) 0.0355(9) Uani 1 1 d .
N4 N 0.27871(9) 0.6190(3) 0.7915(2) 0.0567(12) Uani 1 1 d .
C1 C 0.27241(12) 0.8681(3) 1.1869(3) 0.0463(12) Uani 1 1 d .
H1 H 0.2854 0.8760 1.2270 0.056 Uiso 1 1 calc R
C2 C 0.24328(14) 0.8522(3) 1.1915(4) 0.0423(13) Uani 1 1 d .
H2 H 0.2320 0.8481 1.2353 0.051 Uiso 1 1 calc R
C3 C 0.25490(11) 0.8547(2) 1.0691(3) 0.0337(11) Uani 1 1 d .
C4 C 0.31000(10) 0.8820(3) 1.0810(3) 0.0492(11) Uani 1 1 d .
H4A H 0.3096 0.8824 1.0263 0.059 Uiso 1 1 calc R
H4B H 0.3224 0.8386 1.0969 0.059 Uiso 1 1 calc R
C5 C 0.32326(13) 0.9553(4) 1.1081(4) 0.089(2) Uani 1 1 d .
H5A H 0.3123 0.9987 1.0881 0.134 Uiso 1 1 calc R
H5B H 0.3437 0.9584 1.0918 0.134 Uiso 1 1 calc R
H5C H 0.3225 0.9566 1.1622 0.134 Uiso 1 1 calc R
C6 C 0.20234(9) 0.8278(3) 1.0955(2) 0.0356(9) Uani 1 1 d .
H6A H 0.1915 0.8068 1.1382 0.043 Uiso 1 1 calc R
H6B H 0.2024 0.7886 1.0561 0.043 Uiso 1 1 calc R
C7 C 0.18664(9) 0.8981(2) 1.0676(3) 0.0326(10) Uani 1 1 d .
C8 C 0.16100(9) 0.8880(2) 1.0226(2) 0.0314(9) Uani 1 1 d .
C9 C 0.14512(10) 0.9522(3) 0.9962(2) 0.0400(10) Uani 1 1 d .
H9 H 0.1281 0.9451 0.9671 0.048 Uiso 1 1 calc R
C10 C 0.15492(11) 1.0273(3) 1.0138(3) 0.0454(11) Uani 1 1 d .
H10 H 0.1441 1.0703 0.9973 0.055 Uiso 1 1 calc R
C11 C 0.18017(11) 1.0379(3) 1.0548(3) 0.0530(13) Uani 1 1 d .
H11 H 0.1871 1.0881 1.0641 0.064 Uiso 1 1 calc R
C12 C 0.19565(10) 0.9748(3) 1.0827(3) 0.0418(10) Uani 1 1 d .
H12 H 0.2125 0.9833 1.1123 0.050 Uiso 1 1 calc R
C13 C 0.12929(8) 0.7960(2) 0.9595(3) 0.0356(9) Uani 1 1 d .
H13A H 0.1313 0.8246 0.9125 0.043 Uiso 1 1 calc R
H13B H 0.1107 0.8114 0.9833 0.043 Uiso 1 1 calc R
C14 C 0.12944(8) 0.7099(2) 0.9449(3) 0.0346(9) Uani 1 1 d .
H14A H 0.1310 0.6813 0.9919 0.041 Uiso 1 1 calc R
H14B H 0.1112 0.6942 0.9193 0.041 Uiso 1 1 calc R
C15 C 0.16091(8) 0.6193(2) 0.8804(2) 0.0312(9) Uani 1 1 d .
C16 C 0.18610(9) 0.6077(2) 0.8354(2) 0.0314(9) Uani 1 1 d .
C17 C 0.19425(9) 0.5339(3) 0.8148(3) 0.0390(9) Uani 1 1 d .
H17 H 0.2111 0.5265 0.7851 0.047 Uiso 1 1 calc R
C18 C 0.17740(10) 0.4690(2) 0.8379(3) 0.0397(9) Uani 1 1 d .
H18 H 0.1825 0.4187 0.8231 0.048 Uiso 1 1 calc R
C19 C 0.15277(12) 0.4832(3) 0.8837(3) 0.0426(11) Uani 1 1 d .
H19 H 0.1416 0.4410 0.9010 0.051 Uiso 1 1 calc R
C20 C 0.14441(9) 0.5561(3) 0.9041(2) 0.0361(10) Uani 1 1 d .
H20 H 0.1276 0.5635 0.9340 0.043 Uiso 1 1 calc R
C21 C 0.20368(8) 0.6789(2) 0.8102(2) 0.0310(9) Uani 1 1 d .
H21A H 0.1934 0.7036 0.7684 0.037 Uiso 1 1 calc R
H21B H 0.2046 0.7161 0.8513 0.037 Uiso 1 1 calc R
C22 C 0.24301(15) 0.6479(3) 0.7140(4) 0.0443(13) Uani 1 1 d .
H22 H 0.2318 0.6562 0.6706 0.053 Uiso 1 1 calc R
C23 C 0.27138(11) 0.6226(4) 0.7176(3) 0.0585(15) Uani 1 1 d .
H23 H 0.2836 0.6099 0.6770 0.070 Uiso 1 1 calc R
C24 C 0.25613(12) 0.6410(3) 0.8371(4) 0.0435(14) Uani 1 1 d .
C25 C 0.30732(12) 0.5838(6) 0.8226(4) 0.111(4) Uani 1 1 d .
H25A H 0.3092 0.5989 0.8751 0.133 Uiso 1 1 calc R
H25B H 0.3056 0.5274 0.8210 0.133 Uiso 1 1 calc R
C26 C 0.33278(13) 0.6047(4) 0.7858(4) 0.0892(19) Uani 1 1 d .
H26A H 0.3297 0.6002 0.7323 0.134 Uiso 1 1 calc R
H26B H 0.3488 0.5709 0.8009 0.134 Uiso 1 1 calc R
H26C H 0.3377 0.6577 0.7981 0.134 Uiso 1 1 calc R
N5 N 0.17405(13) 0.2281(3) 0.1384(3) 0.0798(13) Uani 1 1 d D
C27 C 0.16609(11) 0.2708(3) 0.0935(3) 0.0539(12) Uani 1 1 d D
C28 C 0.15604(15) 0.3271(3) 0.0386(3) 0.0798(16) Uani 1 1 d DU
H28A H 0.1530 0.3766 0.0627 0.120 Uiso 1 1 calc R
H28B H 0.1376 0.3096 0.0166 0.120 Uiso 1 1 calc R
H28C H 0.1708 0.3325 -0.0003 0.120 Uiso 1 1 calc R
N6 N 0.26934(18) 0.0997(6) 1.0400(3) 0.160(4) Uani 1 1 d D
C29 C 0.25860(19) 0.1033(10) 0.9844(4) 0.196(8) Uani 1 1 d D
C30 C 0.2454(2) 0.0915(6) 0.9110(5) 0.123(3) Uani 1 1 d DU
H30A H 0.2253 0.0733 0.9167 0.184 Uiso 1 1 calc R
H30B H 0.2568 0.0536 0.8836 0.184 Uiso 1 1 calc R
H30C H 0.2454 0.1400 0.8838 0.184 Uiso 1 1 calc R

loop_
_atom_site_aniso_label
_atom_site_aniso_U_11
_atom_site_aniso_U_22
_atom_site_aniso_U_33
_atom_site_aniso_U_23
_atom_site_aniso_U_13
_atom_site_aniso_U_12
Ag1 0.02943(13) 0.05892(17) 0.02905(13) 0.00266(18) 0.00019(8) -0.00184(19)
P2 0.0457(6) 0.0507(6) 0.0567(7) 0.0043(6) 0.0066(5) -0.0026(6)
O1 0.0268(13) 0.0345(15) 0.0423(17) -0.0026(12) -0.0058(13) 0.0003(12)
O2 0.0287(14) 0.0361(16) 0.0368(16) -0.0082(12) 0.0056(13) -0.0013(12)
F1 0.065(2) 0.323(8) 0.116(3) 0.120(4) -0.025(2) -0.030(3)
F2 0.076(2) 0.077(2) 0.082(2) -0.0148(16) 0.0339(17) -0.0139(16)
F3 0.112(3) 0.087(2) 0.076(2) -0.0255(18) 0.032(2) -0.057(2)
F4 0.129(3) 0.100(2) 0.0629(18) -0.0071(17) -0.0330(19) -0.001(2)
F5 0.100(3) 0.104(3) 0.166(5) 0.026(3) 0.082(3) 0.040(2)
F6 0.098(2) 0.0479(16) 0.160(4) 0.001(2) 0.050(3) -0.0081(16)
N1 0.0301(19) 0.049(2) 0.041(2) -0.0046(16) -0.0030(17) -0.0011(16)
N2 0.0233(18) 0.040(2) 0.030(2) 0.0004(15) -0.0008(16) -0.0005(14)
N3 0.031(2) 0.044(2) 0.031(2) -0.0019(16) 0.0016(18) -0.0049(16)
N4 0.028(2) 0.108(3) 0.034(2) 0.001(2) 0.0017(17) 0.011(2)
C1 0.042(2) 0.063(3) 0.034(3) -0.006(2) -0.009(2) 0.001(2)
C2 0.039(2) 0.060(3) 0.028(3) -0.003(2) -0.005(3) -0.007(2)
C3 0.0305(19) 0.045(3) 0.026(3) -0.0016(16) -0.006(2) 0.0010(18)
C4 0.026(2) 0.062(3) 0.060(3) -0.015(2) -0.003(2) -0.0058(18)
C5 0.061(3) 0.087(4) 0.119(5) -0.041(4) 0.044(3) -0.043(3)
C6 0.029(2) 0.038(2) 0.040(2) -0.0012(19) 0.0035(19) -0.0063(18)
C7 0.0170(17) 0.040(2) 0.040(3) -0.0022(18) 0.0004(18) 0.0037(16)
C8 0.032(2) 0.030(2) 0.032(2) -0.0081(15) 0.0024(18) 0.0013(16)
C9 0.033(2) 0.047(3) 0.040(3) 0.0009(19) 0.0039(18) 0.0158(19)
C10 0.040(2) 0.031(2) 0.065(3) 0.004(2) 0.005(2) 0.012(2)
C11 0.044(3) 0.044(3) 0.071(3) -0.003(2) 0.006(2) 0.002(2)
C12 0.038(2) 0.036(2) 0.051(3) -0.013(2) -0.002(2) -0.006(2)
C13 0.0261(17) 0.048(2) 0.033(2) -0.004(2) -0.0007(19) 0.0028(17)
C14 0.0203(16) 0.046(2) 0.038(2) -0.007(2) 0.0049(19) -0.0066(16)
C15 0.0212(18) 0.042(2) 0.030(2) 0.0031(16) -0.0066(16) -0.0034(16)
C16 0.036(2) 0.027(2) 0.031(2) -0.0018(16) -0.0084(19) 0.0031(16)
C17 0.0243(18) 0.043(2) 0.049(2) 0.004(2) -0.0054(18) -0.0034(19)
C18 0.039(2) 0.0246(19) 0.055(2) -0.0020(19) -0.0040(19) -0.0028(17)
C19 0.040(2) 0.041(2) 0.047(3) 0.007(2) -0.008(2) -0.008(2)
C20 0.031(2) 0.041(2) 0.036(2) 0.0027(17) -0.0013(18) -0.0018(18)
C21 0.0217(18) 0.034(2) 0.037(2) -0.0001(17) 0.0063(17) -0.0045(16)
C22 0.039(2) 0.060(3) 0.033(4) 0.000(2) -0.003(3) -0.004(2)
C23 0.038(3) 0.100(4) 0.037(4) 0.006(3) 0.009(2) 0.008(3)
C24 0.0267(19) 0.060(3) 0.044(4) 0.001(2) -0.005(3) -0.002(2)
C25 0.028(2) 0.253(11) 0.052(3) 0.023(5) -0.001(2) 0.020(4)
C26 0.060(3) 0.123(6) 0.085(5) -0.010(4) -0.008(3) 0.001(3)
N5 0.090(3) 0.088(3) 0.061(3) 0.017(3) -0.018(3) -0.002(3)
C27 0.048(2) 0.058(3) 0.056(3) -0.012(2) -0.006(2) 0.005(2)
C28 0.091(3) 0.080(3) 0.069(3) -0.004(3) -0.007(3) 0.025(3)
N6 0.132(6) 0.295(11) 0.054(4) -0.004(5) -0.017(4) -0.057(7)
C29 0.074(5) 0.47(2) 0.048(4) 0.006(7) 0.002(4) -0.103(9)
C30 0.121(5) 0.128(5) 0.120(5) -0.022(4) 0.001(4) 0.027(4)

loop_
_atom_type_symbol
_atom_type_description
_atom_type_scat_dispersion_real
_atom_type_scat_dispersion_imag
_atom_type_scat_source
C C 0.0033 0.0016 'International Tables Vol C Tables 4.2.6.8 and 6.1.1.4'
H H 0.0000 0.0000 'International Tables Vol C Tables 4.2.6.8 and 6.1.1.4'
N N 0.0061 0.0033 'International Tables Vol C Tables 4.2.6.8 and 6.1.1.4'
O O 0.0106 0.0060 'International Tables Vol C Tables 4.2.6.8 and 6.1.1.4'
F F 0.0171 0.0103 'International Tables Vol C Tables 4.2.6.8 and 6.1.1.4'
P P 0.1023 0.0942 'International Tables Vol C Tables 4.2.6.8 and 6.1.1.4'
Ag Ag -0.8971 1.1015 'International Tables Vol C Tables 4.2.6.8 and 6.1.1.4'

loop_
_geom_angle_atom_site_label_1
_geom_angle_atom_site_label_2
_geom_angle_atom_site_label_3
_geom_angle
_geom_angle_site_symmetry_3
C24 Ag1 C3 177.46(15) 14_565
F1 P2 F4 178.0(3) .
F1 P2 F5 90.7(3) .
F4 P2 F5 90.1(3) .
F1 P2 F6 91.7(3) .
F4 P2 F6 90.1(2) .
F5 P2 F6 91.1(2) .
F1 P2 F2 88.3(3) .
F4 P2 F2 91.0(2) .
F5 P2 F2 178.5(2) .
F6 P2 F2 87.79(18) .
F1 P2 F3 91.1(3) .
F4 P2 F3 87.1(2) .
F5 P2 F3 91.2(2) .
F6 P2 F3 176.3(2) .
F2 P2 F3 89.96(19) .
C8 O1 C13 118.4(3) .
C15 O2 C14 117.4(3) .
C3 N1 C1 109.1(4) .
C3 N1 C4 127.2(5) .
C1 N1 C4 123.5(4) .
C3 N2 C2 111.3(4) .
C3 N2 C6 122.5(4) .
C2 N2 C6 126.1(4) .
C22 N3 C24 111.7(5) .
C22 N3 C21 125.2(5) .
C24 N3 C21 122.8(5) .
C24 N4 C23 112.7(5) .
C24 N4 C25 121.7(5) .
C23 N4 C25 125.0(5) .
C2 C1 N1 106.7(4) .
C2 C1 H1 126.6 .
N1 C1 H1 126.6 .
C1 C2 N2 106.6(5) .
C1 C2 H2 126.7 .
N2 C2 H2 126.7 .
N2 C3 N1 106.2(5) .
N2 C3 Ag1 124.8(4) 14_565
N1 C3 Ag1 128.8(4) 14_565
N1 C4 C5 112.2(4) .
N1 C4 H4A 109.2 .
C5 C4 H4A 109.2 .
N1 C4 H4B 109.2 .
C5 C4 H4B 109.2 .
H4A C4 H4B 107.9 .
C4 C5 H5A 109.5 .
C4 C5 H5B 109.5 .
H5A C5 H5B 109.5 .
C4 C5 H5C 109.5 .
H5A C5 H5C 109.5 .
H5B C5 H5C 109.5 .
N2 C6 C7 113.3(3) .
N2 C6 H6A 108.9 .
C7 C6 H6A 108.9 .
N2 C6 H6B 108.9 .
C7 C6 H6B 108.9 .
H6A C6 H6B 107.7 .
C12 C7 C8 117.2(4) .
C12 C7 C6 124.3(4) .
C8 C7 C6 118.5(4) .
O1 C8 C9 125.2(4) .
O1 C8 C7 114.1(3) .
C9 C8 C7 120.7(4) .
C8 C9 C10 119.6(4) .
C8 C9 H9 120.2 .
C10 C9 H9 120.2 .
C11 C10 C9 120.3(5) .
C11 C10 H10 119.8 .
C9 C10 H10 119.8 .
C10 C11 C12 120.5(5) .
C10 C11 H11 119.7 .
C12 C11 H11 119.7 .
C11 C12 C7 121.5(5) .
C11 C12 H12 119.2 .
C7 C12 H12 119.2 .
O1 C13 C14 107.1(3) .
O1 C13 H13A 110.3 .
C14 C13 H13A 110.3 .
O1 C13 H13B 110.3 .
C14 C13 H13B 110.3 .
H13A C13 H13B 108.6 .
O2 C14 C13 106.4(3) .
O2 C14 H14A 110.5 .
C13 C14 H14A 110.5 .
O2 C14 H14B 110.5 .
C13 C14 H14B 110.5 .
H14A C14 H14B 108.6 .
O2 C15 C20 125.2(4) .
O2 C15 C16 115.1(3) .
C20 C15 C16 119.7(4) .
C17 C16 C15 120.1(4) .
C17 C16 C21 121.7(4) .
C15 C16 C21 118.2(3) .
C16 C17 C18 120.7(4) .
C16 C17 H17 119.6 .
C18 C17 H17 119.6 .
C19 C18 C17 117.3(4) .
C19 C18 H18 121.3 .
C17 C18 H18 121.3 .
C20 C19 C18 122.4(5) .
C20 C19 H19 118.8 .
C18 C19 H19 118.8 .
C19 C20 C15 119.8(4) .
C19 C20 H20 120.1 .
C15 C20 H20 120.1 .
N3 C21 C16 112.1(4) .
N3 C21 H21A 109.2 .
C16 C21 H21A 109.2 .
N3 C21 H21B 109.2 .
C16 C21 H21B 109.2 .
H21A C21 H21B 107.9 .
C23 C22 N3 106.3(6) .
C23 C22 H22 126.9 .
N3 C22 H22 126.9 .
C22 C23 N4 106.9(5) .
C22 C23 H23 126.6 .
N4 C23 H23 126.6 .
N4 C24 N3 102.5(5) .
N4 C24 Ag1 134.2(4) .
N3 C24 Ag1 123.2(4) .
C26 C25 N4 115.4(6) .
C26 C25 H25A 108.4 .
N4 C25 H25A 108.4 .
C26 C25 H25B 108.4 .
N4 C25 H25B 108.4 .
H25A C25 H25B 107.5 .
C25 C26 H26A 109.5 .
C25 C26 H26B 109.5 .
H26A C26 H26B 109.5 .
C25 C26 H26C 109.5 .
H26A C26 H26C 109.5 .
H26B C26 H26C 109.5 .
N5 C27 C28 177.9(6) .
C27 C28 H28A 109.5 .
C27 C28 H28B 109.5 .
H28A C28 H28B 109.5 .
C27 C28 H28C 109.5 .
H28A C28 H28C 109.5 .
H28B C28 H28C 109.5 .
N6 C29 C30 168.6(19) .
C29 C30 H30A 109.5 .
C29 C30 H30B 109.5 .
H30A C30 H30B 109.5 .
C29 C30 H30C 109.5 .
H30A C30 H30C 109.5 .
H30B C30 H30C 109.5 .

loop_
_geom_bond_atom_site_label_1
_geom_bond_atom_site_label_2
_geom_bond_distance
_geom_bond_site_symmetry_2
Ag1 C24 2.058(7) .
Ag1 C3 2.087(6) 14_565
P2 F1 1.561(4) .
P2 F4 1.562(3) .
P2 F5 1.570(4) .
P2 F6 1.570(3) .
P2 F2 1.576(3) .
P2 F3 1.584(3) .
O1 C8 1.356(5) .
O1 C13 1.436(5) .
O2 C15 1.355(5) .
O2 C14 1.440(5) .
N1 C3 1.346(6) .
N1 C1 1.407(7) .
N1 C4 1.468(6) .
N2 C3 1.323(6) .
N2 C2 1.380(7) .
N2 C6 1.465(5) .
N3 C22 1.365(8) .
N3 C24 1.369(7) .
N3 C21 1.460(5) .
N4 C24 1.348(7) .
N4 C23 1.352(7) .
N4 C25 1.520(7) .
C1 C2 1.336(7) .
C1 H1 0.9300 .
C2 H2 0.9300 .
C3 Ag1 2.087(6) 14_565
C4 C5 1.470(7) .
C4 H4A 0.9700 .
C4 H4B 0.9700 .
C5 H5A 0.9600 .
C5 H5B 0.9600 .
C5 H5C 0.9600 .
C6 C7 1.479(6) .
C6 H6A 0.9700 .
C6 H6B 0.9700 .
C7 C12 1.401(6) .
C7 C8 1.410(6) .
C8 C9 1.391(6) .
C9 C10 1.394(7) .
C9 H9 0.9300 .
C10 C11 1.357(7) .
C10 H10 0.9300 .
C11 C12 1.376(7) .
C11 H11 0.9300 .
C12 H12 0.9300 .
C13 C14 1.499(4) .
C13 H13A 0.9700 .
C13 H13B 0.9700 .
C14 H14A 0.9700 .
C14 H14B 0.9700 .
C15 C20 1.377(6) .
C15 C16 1.396(6) .
C16 C17 1.366(6) .
C16 C21 1.520(6) .
C17 C18 1.404(7) .
C17 H17 0.9300 .
C18 C19 1.392(7) .
C18 H18 0.9300 .
C19 C20 1.353(7) .
C19 H19 0.9300 .
C20 H20 0.9300 .
C21 H21A 0.9700 .
C21 H21B 0.9700 .
C22 C23 1.344(7) .
C22 H22 0.9300 .
C23 H23 0.9300 .
C25 C26 1.362(9) .
C25 H25A 0.9700 .
C25 H25B 0.9700 .
C26 H26A 0.9600 .
C26 H26B 0.9600 .
C26 H26C 0.9600 .
N5 C27 1.139(5) .
C27 C28 1.443(6) .
C28 H28A 0.9600 .
C28 H28B 0.9600 .
C28 H28C 0.9600 .
N6 C29 1.098(7) .
C29 C30 1.444(7) .
C30 H30A 0.9600 .
C30 H30B 0.9600 .
C30 H30C 0.9600 .

loop_
_geom_torsion_atom_site_label_1
_geom_torsion_atom_site_label_2
_geom_torsion_atom_site_label_3
_geom_torsion_atom_site_label_4
_geom_torsion
_geom_torsion_site_symmetry_1
_geom_torsion_site_symmetry_4
C3 N1 C1 C2 -1.0(6) . .
C4 N1 C1 C2 -176.5(4) . .
N1 C1 C2 N2 1.5(6) . .
C3 N2 C2 C1 -1.5(5) . .
C6 N2 C2 C1 -177.8(4) . .
C2 N2 C3 N1 0.9(5) . .
C6 N2 C3 N1 177.3(4) . .
C2 N2 C3 Ag1 -175.9(3) . 14_565
C6 N2 C3 Ag1 0.5(6) . 14_565
C1 N1 C3 N2 0.1(5) . .
C4 N1 C3 N2 175.4(4) . .
C1 N1 C3 Ag1 176.7(3) . 14_565
C4 N1 C3 Ag1 -8.0(7) . 14_565
C3 N1 C4 C5 127.5(6) . .
C1 N1 C4 C5 -57.9(7) . .
C3 N2 C6 C7 -74.6(5) . .
C2 N2 C6 C7 101.3(5) . .
N2 C6 C7 C12 -19.4(6) . .
N2 C6 C7 C8 160.3(4) . .
C13 O1 C8 C9 3.2(6) . .
C13 O1 C8 C7 -176.5(4) . .
C12 C7 C8 O1 178.2(4) . .
C6 C7 C8 O1 -1.5(6) . .
C12 C7 C8 C9 -1.6(6) . .
C6 C7 C8 C9 178.7(4) . .
O1 C8 C9 C10 -178.9(4) . .
C7 C8 C9 C10 0.8(6) . .
C8 C9 C10 C11 1.6(7) . .
C9 C10 C11 C12 -3.2(7) . .
C10 C11 C12 C7 2.4(7) . .
C8 C7 C12 C11 0.0(7) . .
C6 C7 C12 C11 179.7(4) . .
C8 O1 C13 C14 171.9(3) . .
C15 O2 C14 C13 176.4(3) . .
O1 C13 C14 O2 -70.0(3) . .
C14 O2 C15 C20 -0.2(6) . .
C14 O2 C15 C16 -179.4(4) . .
O2 C15 C16 C17 179.5(4) . .
C20 C15 C16 C17 0.3(6) . .
O2 C15 C16 C21 -1.0(5) . .
C20 C15 C16 C21 179.8(4) . .
C15 C16 C17 C18 0.4(6) . .
C21 C16 C17 C18 -179.0(4) . .
C16 C17 C18 C19 -1.5(6) . .
C17 C18 C19 C20 2.0(7) . .
C18 C19 C20 C15 -1.3(7) . .
O2 C15 C20 C19 -179.0(4) . .
C16 C15 C20 C19 0.1(6) . .
C22 N3 C21 C16 97.9(5) . .
C24 N3 C21 C16 -75.2(5) . .
C17 C16 C21 N3 -20.1(6) . .
C15 C16 C21 N3 160.5(4) . .
C24 N3 C22 C23 0.0(6) . .
C21 N3 C22 C23 -173.7(5) . .
N3 C22 C23 N4 -0.1(7) . .
C24 N4 C23 C22 0.1(8) . .
C25 N4 C23 C22 171.9(6) . .
C23 N4 C24 N3 -0.1(6) . .
C25 N4 C24 N3 -172.2(6) . .
C23 N4 C24 Ag1 176.9(4) . .
C25 N4 C24 Ag1 4.8(9) . .
C22 N3 C24 N4 0.0(5) . .
C21 N3 C24 N4 174.0(4) . .
C22 N3 C24 Ag1 -177.4(3) . .
C21 N3 C24 Ag1 -3.4(6) . .
C3 Ag1 C24 N4 -60(6) 14_565 .
C3 Ag1 C24 N3 117(6) 14_565 .
C24 N4 C25 C26 -143.4(7) . .
C23 N4 C25 C26 45.5(12) . .
